data_4001242
loop_
_publ_author_name
'Calvert, Craig'
'Joesten, Raymond'
'Ngala, Katana'
'Villegas, Josanlet'
'Morey, Aimee'
'Shen, Xiongfei'
'Suib, Steven L.'

_publ_section_title
;
 Synthesis, Characterization, and Rietveld Refinement of
 Tungsten-Framework-Doped Porous Manganese Oxide (K-OMS-2) Material
;
_journal_issue 20
_journal_name_full 'Chemistry of Materials'
_journal_page_first 6382
_journal_paper_doi 10.1021/cm801146m
_journal_volume 20
_journal_year 2008
_chemical_formula_sum 'K0.064 Mn0.494 O W0.006'
_chemical_formula_weight 46.78
_chemical_name_systematic ' ?    '
_space_group_IT_number 87
_symmetry_cell_setting tetragonal
_symmetry_space_group_name_Hall '-I 4'
_symmetry_space_group_name_H-M 'I 4/m'
_audit_creation_date 2007-03-15T00:01
_audit_creation_method from
_audit_update_record ' 2007-03-15T00:01 Initial CIF as created by GSAS2CIF    '
_cell_angle_alpha 90
_cell_angle_beta 90
_cell_angle_gamma 90
_cell_formula_units_Z 16
_cell_length_a 9.80411(15)
_cell_length_b 9.80411
_cell_length_c 2.85201(5)
_cell_volume 274.137(6)
_computing_structure_refinement GSAS
_diffrn_radiation_polarisn_ratio 0.5
_diffrn_radiation_probe x-ray
_exptl_absorpt_correction_T_max 0.74695
_exptl_absorpt_correction_T_min 0.19863
_exptl_absorpt_process_details
; GSAS Absorption/surface roughness correction: function number 3 
 Surface roughness abs. correction (Suortti)   
Terms = 0.10778 0.7     
Correction is not refined.     
;
_pd_block_id 2007-03-15T00:01|W-ATE1-75E|Katana_Ngala|Scintag_XDS2000
_pd_calc_method Rietveld
_pd_instr_location ' ?           '
_pd_meas_2theta_range_inc 0.02
_pd_meas_2theta_range_max 80
_pd_meas_2theta_range_min 5
_pd_meas_number_of_points 3751
_pd_phase_name from
_pd_proc_2theta_range_inc 0.02
_pd_proc_2theta_range_max 80
_pd_proc_2theta_range_min 5
_pd_proc_info_datetime 2007-03-15T00:01:28
_pd_proc_info_excluded_regions ' ?           '
_pd_proc_ls_background_function
; GSAS Background function number 1 with 6 terms.
 Shifted Chebyshev function of 1st kind  
 1:00 982.335 2:00 -1190 3:00 759.979 4:00 -423.745
 5:00 171.821 6:00 -34.6233    
;
_pd_proc_ls_peak_cutoff 0.005
_pd_proc_ls_profile_function
;        
 CW Profile function number 2 with 18 terms
 Profile coefficients for Simpson's rule integration of pseudovoigt function    
 C.J. Howard (1982). J. Appl. Cryst.,15,615-620.       
 P. Thompson, D.E. Cox & J.B. Hastings (1987). J. Appl. Cryst.,20,79-83.  
 Peak tails are ignored where the intensity is below 0.005 times the peak
 Aniso. broadening axis 0 0 1       
;
_pd_proc_ls_prof_R_factor 0.0394
_pd_proc_ls_prof_wR_expected 0.0288
_pd_proc_ls_prof_wR_factor 0.0532
_pd_proc_number_of_points 3751
_pd_spec_mounting ' ?      '
_refine_ls_goodness_of_fit_all 1.85
_refine_ls_matrix_type full
_refine_ls_number_parameters 10
_refine_ls_number_restraints 0
_refine_ls_R_Fsqd_factor 0.06417
_refine_ls_shift/su_max 0.06
_refine_ls_shift/su_mean 0.02
_reflns_d_resolution_high 1.214
_reflns_d_resolution_low 3.466
_reflns_limit_h_max 8
_reflns_limit_h_min 0
_reflns_limit_k_max 8
_reflns_limit_k_min 0
_reflns_limit_l_max 2
_reflns_limit_l_min 0
_reflns_number_total 106
_cod_data_source_file cm801146m_si_002.cif
_cod_data_source_block W-ATE1-75E_publ
_cod_depositor_comments
;
The following automatic conversions were performed:

'_geom_bond_publ_flag' value 'N' changed to 'n' according to
/home/saulius/struct/CIF-dictionaries/cif_core.dic dictionary named
'cif_core.dic' version 2.4.1 from 2010-06-29 (87
times).

'_geom_angle_publ_flag' value 'N' changed to 'n' according
to /home/saulius/struct/CIF-dictionaries/cif_core.dic dictionary
named 'cif_core.dic' version 2.4.1 from 2010-06-29 (238 times).

Automatic conversion script
Id: cif_fix_values 1715 2011-07-08 13:25:40Z adriana 

2024-06-03
Formula introduced to include all present elements
(only potassium was indicated)
                 miguel
;
_cod_original_formula_sum K0.06
_cod_original_cell_volume 274.137(9)
_cod_original_sg_symbol_H-M I
_cod_database_code 4001242

loop_
_symmetry_equiv_pos_site_id
_symmetry_equiv_pos_as_xyz
1 +x,+y,+z
2 -y,+x,+z
3 -x,-y,+z
4 +y,-x,+z
-1 -x,-y,-z
-2 +y,-x,-z
-3 +x,+y,-z
-4 -y,+x,-z
101 +x+1/2,+y+1/2,+z+1/2
102 -y+1/2,+x+1/2,+z+1/2
103 -x+1/2,-y+1/2,+z+1/2
104 +y+1/2,-x+1/2,+z+1/2
-101 -x+1/2,-y+1/2,-z+1/2
-102 +y+1/2,-x+1/2,-z+1/2
-103 +x+1/2,+y+1/2,-z+1/2
-104 -y+1/2,+x+1/2,-z+1/2

loop_
_atom_site_type_symbol
_atom_site_label
_atom_site_fract_x
_atom_site_fract_y
_atom_site_fract_z
_atom_site_occupancy
_atom_site_thermal_displace_type
_atom_site_U_iso_or_equiv
_atom_site_symmetry_multiplicity
K K1 0 0 0.5 0.50942 Uiso 0.025 2
Mn Mn1 0.35085 0.16902 0 0.98725 Uiso 0.025 8
O O1 0.54444 0.16525 0 1 Uiso 0.025 8
O O2 0.15676 0.19731 0 1 Uiso 0.025 8
W W 0.35085 0.16902 0 0.01275 Uiso 0.025 8

loop_
_atom_type_symbol
_atom_type_number_in_cell
_atom_type_scat_dispersion_real
_atom_type_scat_dispersion_imag
_atom_type_scat_Cromer_Mann_a1
_atom_type_scat_Cromer_Mann_a2
_atom_type_scat_Cromer_Mann_a3
_atom_type_scat_Cromer_Mann_a4
_atom_type_scat_Cromer_Mann_b1
_atom_type_scat_Cromer_Mann_b2
_atom_type_scat_Cromer_Mann_b3
_atom_type_scat_Cromer_Mann_b4
_atom_type_scat_Cromer_Mann_c
_atom_type_scat_source
K 1.019 0 0 8.2186 12.7949 7.4398 0.7748 1.0519 213.187 0.8659 41.6841 1.4228 International_Tables_Vol_C
Mn 7.898 0 0 11.2819 5.3409 7.3573 0.3432 3.0193 17.8674 2.2441 83.7543 1.0896 International_Tables_Vol_C
O 16 0 0 3.0485 13.2771 2.2868 5.7011 1.5463 0.3239 0.867 32.9089 0.2508 International_Tables_Vol_C
W 0.102 0 0 29.0818 1.72029 15.43 9.2259 14.4327 0.3217 5.11982 57.056 9.8875 International_Tables_Vol_C

loop_
_diffrn_radiation_wavelength
_diffrn_radiation_wavelength_wt
_diffrn_radiation_type
_diffrn_radiation_wavelength_id
1.5406 1 CuK\a~1~ 1
1.5444 0.5 CuK\a~2~ 2

loop_
_geom_angle_atom_site_label_1
_geom_angle_atom_site_label_2
_geom_angle_atom_site_label_3
_geom_angle
_geom_angle_site_symmetry_1
_geom_angle_site_symmetry_3
_geom_angle_publ_flag
K1 K1 K1 180 1_554 1_556 n
K1 K1 Mn1 90 1_554 101_445 n
K1 K1 Mn1 90 1_554 102_545 n
K1 K1 Mn1 90 1_554 103_555 n
K1 K1 Mn1 90 1_554 104_455 n
K1 K1 O2 60.0078(6) 1_554 1_555 n
K1 K1 O2 119.9922(6) 1_554 1_556 n
K1 K1 O2 60.0078(6) 1_554 2_555 n
K1 K1 O2 119.9922(6) 1_554 2_556 n
K1 K1 O2 60.0078(6) 1_554 3_555 n
K1 K1 O2 119.9922(6) 1_554 3_556 n
K1 K1 O2 60.0078(6) 1_554 4_555 n
K1 K1 O2 119.9922(6) 1_554 4_556 n
K1 K1 W 90 1_554 101_445 n
K1 K1 W 90 1_554 102_545 n
K1 K1 W 90 1_554 103_555 n
K1 K1 W 90 1_554 104_455 n
K1 K1 Mn1 90 1_556 101_445 n
K1 K1 Mn1 90 1_556 102_545 n
K1 K1 Mn1 90 1_556 103_555 n
K1 K1 Mn1 90 1_556 104_455 n
K1 K1 O2 119.9922(6) 1_556 1_555 n
K1 K1 O2 60.0078(6) 1_556 1_556 n
K1 K1 O2 119.9922(6) 1_556 2_555 n
K1 K1 O2 60.0078(6) 1_556 2_556 n
K1 K1 O2 119.9922(6) 1_556 3_555 n
K1 K1 O2 60.0078(6) 1_556 3_556 n
K1 K1 O2 119.9922(6) 1_556 4_555 n
K1 K1 O2 60.0078(6) 1_556 4_556 n
K1 K1 W 90 1_556 101_445 n
K1 K1 W 90 1_556 102_545 n
K1 K1 W 90 1_556 103_555 n
K1 K1 W 90 1_556 104_455 n
Mn1 K1 Mn1 90 101_445 102_545 n
Mn1 K1 Mn1 179.9802 101_445 103_555 n
Mn1 K1 Mn1 90 101_445 104_455 n
Mn1 K1 O2 147.0976(5) 101_445 1_555 n
Mn1 K1 O2 147.0976(5) 101_445 1_556 n
Mn1 K1 O2 102.27410(10) 101_445 2_555 n
Mn1 K1 O2 102.27410(10) 101_445 2_556 n
Mn1 K1 O2 32.9024(5) 101_445 3_555 n
Mn1 K1 O2 32.9024(5) 101_445 3_556 n
Mn1 K1 O2 77.72590(10) 101_445 4_555 n
Mn1 K1 O2 77.72590(10) 101_445 4_556 n
Mn1 K1 W 0 101_445 101_445 n
Mn1 K1 W 90 101_445 102_545 n
Mn1 K1 W 179.9802 101_445 103_555 n
Mn1 K1 W 90 101_445 104_455 n
Mn1 K1 Mn1 90 102_545 103_555 n
Mn1 K1 Mn1 180 102_545 104_455 n
Mn1 K1 O2 77.72590(10) 102_545 1_555 n
Mn1 K1 O2 77.72590(10) 102_545 1_556 n
Mn1 K1 O2 147.0976(5) 102_545 2_555 n
Mn1 K1 O2 147.0976(5) 102_545 2_556 n
Mn1 K1 O2 102.27410(10) 102_545 3_555 n
Mn1 K1 O2 102.27410(10) 102_545 3_556 n
Mn1 K1 O2 32.9024(5) 102_545 4_555 n
Mn1 K1 O2 32.9024(5) 102_545 4_556 n
Mn1 K1 W 90 102_545 101_445 n
Mn1 K1 W 0 102_545 102_545 n
Mn1 K1 W 90 102_545 103_555 n
Mn1 K1 W 180 102_545 104_455 n
Mn1 K1 Mn1 90 103_555 104_455 n
Mn1 K1 O2 32.9024(5) 103_555 1_555 n
Mn1 K1 O2 32.9024(5) 103_555 1_556 n
Mn1 K1 O2 77.72590(10) 103_555 2_555 n
Mn1 K1 O2 77.72590(10) 103_555 2_556 n
Mn1 K1 O2 147.0976(5) 103_555 3_555 n
Mn1 K1 O2 147.0976(5) 103_555 3_556 n
Mn1 K1 O2 102.27410(10) 103_555 4_555 n
Mn1 K1 O2 102.27410(10) 103_555 4_556 n
Mn1 K1 W 179.9802 103_555 101_445 n
Mn1 K1 W 90 103_555 102_545 n
Mn1 K1 W 0 103_555 103_555 n
Mn1 K1 W 90 103_555 104_455 n
Mn1 K1 O2 102.27410(10) 104_455 1_555 n
Mn1 K1 O2 102.27410(10) 104_455 1_556 n
Mn1 K1 O2 32.9024(5) 104_455 2_555 n
Mn1 K1 O2 32.9024(5) 104_455 2_556 n
Mn1 K1 O2 77.72590(10) 104_455 3_555 n
Mn1 K1 O2 77.72590(10) 104_455 3_556 n
Mn1 K1 O2 147.0976(5) 104_455 4_555 n
Mn1 K1 O2 147.0976(5) 104_455 4_556 n
Mn1 K1 W 90 104_455 101_445 n
Mn1 K1 W 180 104_455 102_545 n
Mn1 K1 W 90 104_455 103_555 n
Mn1 K1 W 0 104_455 104_455 n
O2 K1 O2 59.9845(11) 1_555 1_556 n
O2 K1 O2 75.5294(5) 1_555 2_555 n
O2 K1 O2 104.4706(5) 1_555 2_556 n
O2 K1 O2 120.0155(11) 1_555 3_555 n
O2 K1 O2 180 1_555 3_556 n
O2 K1 O2 75.5294(5) 1_555 4_555 n
O2 K1 O2 104.4706(5) 1_555 4_556 n
O2 K1 W 147.0976(5) 1_555 101_445 n
O2 K1 W 77.72590(10) 1_555 102_545 n
O2 K1 W 32.9024(5) 1_555 103_555 n
O2 K1 W 102.27410(10) 1_555 104_455 n
O2 K1 O2 104.4706(5) 1_556 2_555 n
O2 K1 O2 75.5294(5) 1_556 2_556 n
O2 K1 O2 179.9802 1_556 3_555 n
O2 K1 O2 120.0155(11) 1_556 3_556 n
O2 K1 O2 104.4706(5) 1_556 4_555 n
O2 K1 O2 75.5294(5) 1_556 4_556 n
O2 K1 W 147.0976(5) 1_556 101_445 n
O2 K1 W 77.72590(10) 1_556 102_545 n
O2 K1 W 32.9024(5) 1_556 103_555 n
O2 K1 W 102.27410(10) 1_556 104_455 n
O2 K1 O2 59.9845(11) 2_555 2_556 n
O2 K1 O2 75.5294(5) 2_555 3_555 n
O2 K1 O2 104.4706(5) 2_555 3_556 n
O2 K1 O2 120.0155(11) 2_555 4_555 n
O2 K1 O2 179.972 2_555 4_556 n
O2 K1 W 102.27410(10) 2_555 101_445 n
O2 K1 W 147.0976(5) 2_555 102_545 n
O2 K1 W 77.72590(10) 2_555 103_555 n
O2 K1 W 32.9024(5) 2_555 104_455 n
O2 K1 O2 104.4706(5) 2_556 3_555 n
O2 K1 O2 75.5294(5) 2_556 3_556 n
O2 K1 O2 179.972 2_556 4_555 n
O2 K1 O2 120.0155(11) 2_556 4_556 n
O2 K1 W 102.27410(10) 2_556 101_445 n
O2 K1 W 147.0976(5) 2_556 102_545 n
O2 K1 W 77.72590(10) 2_556 103_555 n
O2 K1 W 32.9024(5) 2_556 104_455 n
O2 K1 O2 59.9845(11) 3_555 3_556 n
O2 K1 O2 75.5294(5) 3_555 4_555 n
O2 K1 O2 104.4706(5) 3_555 4_556 n
O2 K1 W 32.9024(5) 3_555 101_445 n
O2 K1 W 102.27410(10) 3_555 102_545 n
O2 K1 W 147.0976(5) 3_555 103_555 n
O2 K1 W 77.72590(10) 3_555 104_455 n
O2 K1 O2 104.4706(5) 3_556 4_555 n
O2 K1 O2 75.5294(5) 3_556 4_556 n
O2 K1 W 32.9024(5) 3_556 101_445 n
O2 K1 W 102.27410(10) 3_556 102_545 n
O2 K1 W 147.0976(5) 3_556 103_555 n
O2 K1 W 77.72590(10) 3_556 104_455 n
O2 K1 O2 59.9845(11) 4_555 4_556 n
O2 K1 W 77.72590(10) 4_555 101_445 n
O2 K1 W 32.9024(5) 4_555 102_545 n
O2 K1 W 102.27410(10) 4_555 103_555 n
O2 K1 W 147.0976(5) 4_555 104_455 n
O2 K1 W 77.72590(10) 4_556 101_445 n
O2 K1 W 32.9024(5) 4_556 102_545 n
O2 K1 W 102.27410(10) 4_556 103_555 n
O2 K1 W 147.0976(5) 4_556 104_455 n
W K1 W 90 101_445 102_545 n
W K1 W 179.9802 101_445 103_555 n
W K1 W 90 101_445 104_455 n
W K1 W 90 102_545 103_555 n
W K1 W 180 102_545 104_455 n
W K1 W 90 103_555 104_455 n
K1 Mn1 O1 66.8582 101_554 1_555 n
K1 Mn1 O1 128.7123(6) 101_554 102_544 n
K1 Mn1 O1 128.7123(6) 101_554 102_545 n
K1 Mn1 O2 105.9647 101_554 1_555 n
K1 Mn1 O2 53.0849(5) 101_554 103_554 n
K1 Mn1 O2 53.0849(5) 101_554 103_555 n
O1 Mn1 O1 94.07830(10) 1_555 102_544 n
O1 Mn1 O1 94.07830(10) 1_555 102_545 n
O1 Mn1 O2 172.8228 1_555 1_555 n
O1 Mn1 O2 92.9618 1_555 103_554 n
O1 Mn1 O2 92.9618 1_555 103_555 n
O1 Mn1 O1 98.3694(13) 102_544 102_545 n
O1 Mn1 O2 90.6082 102_544 1_555 n
O1 Mn1 O2 83.0066(13) 102_544 103_554 n
O1 Mn1 O2 172.70860(10) 102_544 103_555 n
O1 Mn1 O2 90.6082 102_545 1_555 n
O1 Mn1 O2 172.70869(10) 102_545 103_554 n
O1 Mn1 O2 83.0066(13) 102_545 103_555 n
O2 Mn1 O2 82.20490(10) 1_555 103_554 n
O2 Mn1 O2 82.20490(10) 1_555 103_555 n
O2 Mn1 O2 94.7421(13) 103_554 103_555 n
Mn1 O1 Mn1 130.5222(6) 1_555 104_554 n
Mn1 O1 Mn1 130.5222(6) 1_555 104_555 n
Mn1 O1 W 0 1_555 1_555 n
Mn1 O1 W 130.5222(6) 1_555 104_554 n
Mn1 O1 W 130.5222(6) 1_555 104_555 n
Mn1 O1 Mn1 98.3693(13) 104_554 104_555 n
Mn1 O1 W 130.5222(6) 104_554 1_555 n
Mn1 O1 W 0 104_554 104_554 n
Mn1 O1 W 98.3693(13) 104_554 104_555 n
Mn1 O1 W 130.5222(6) 104_555 1_555 n
Mn1 O1 W 98.3693(13) 104_555 104_554 n
Mn1 O1 W 0 104_555 104_555 n
W O1 W 130.5222(6) 1_555 104_554 n
W O1 W 130.5222(6) 1_555 104_555 n
W O1 W 98.3693(13) 104_554 104_555 n
K1 O2 K1 59.9845(11) 1_554 1_555 n
K1 O2 Mn1 115.80540(20) 1_554 1_555 n
K1 O2 Mn1 94.0127(10) 1_554 103_554 n
K1 O2 Mn1 143.66440(20) 1_554 103_555 n
K1 O2 W 115.80540(20) 1_554 1_555 n
K1 O2 W 94.0127(10) 1_554 103_554 n
K1 O2 W 143.66440(20) 1_554 103_555 n
K1 O2 Mn1 115.80550(20) 1_555 1_555 n
K1 O2 Mn1 143.66440(20) 1_555 103_554 n
K1 O2 Mn1 94.0127(10) 1_555 103_555 n
K1 O2 W 115.80550(20) 1_555 1_555 n
K1 O2 W 143.66440(20) 1_555 103_554 n
K1 O2 W 94.0127(10) 1_555 103_555 n
Mn1 O2 Mn1 97.79510(10) 1_555 103_554 n
Mn1 O2 Mn1 97.79510(10) 1_555 103_555 n
Mn1 O2 W 0 1_555 1_555 n
Mn1 O2 W 97.79510(10) 1_555 103_554 n
Mn1 O2 W 97.79510(10) 1_555 103_555 n
Mn1 O2 Mn1 94.7421(13) 103_554 103_555 n
Mn1 O2 W 97.79510(10) 103_554 1_555 n
Mn1 O2 W 0 103_554 103_554 n
Mn1 O2 W 94.7421(13) 103_554 103_555 n
Mn1 O2 W 97.79510(10) 103_555 1_555 n
Mn1 O2 W 94.7421(13) 103_555 103_554 n
Mn1 O2 W 0 103_555 103_555 n
W O2 W 97.79510(10) 1_555 103_554 n
W O2 W 97.79510(10) 1_555 103_555 n
W O2 W 94.7421(13) 103_554 103_555 n
K1 W O1 66.8582 101_554 1_555 n
K1 W O1 128.7123(6) 101_554 102_544 n
K1 W O1 128.7123(6) 101_554 102_545 n
K1 W O2 105.9647 101_554 1_555 n
K1 W O2 53.0849(5) 101_554 103_554 n
K1 W O2 53.0849(5) 101_554 103_555 n
O1 W O1 94.07830(10) 1_555 102_544 n
O1 W O1 94.07830(10) 1_555 102_545 n
O1 W O2 172.8228 1_555 1_555 n
O1 W O2 92.9618 1_555 103_554 n
O1 W O2 92.9618 1_555 103_555 n
O1 W O1 98.3694(13) 102_544 102_545 n
O1 W O2 90.6082 102_544 1_555 n
O1 W O2 83.0066(13) 102_544 103_554 n
O1 W O2 172.70860(10) 102_544 103_555 n
O1 W O2 90.6082 102_545 1_555 n
O1 W O2 172.70869(10) 102_545 103_554 n
O1 W O2 83.0066(13) 102_545 103_555 n
O2 W O2 82.20490(10) 1_555 103_554 n
O2 W O2 82.20490(10) 1_555 103_555 n
O2 W O2 94.7421(13) 103_554 103_555 n

loop_
_geom_bond_atom_site_label_1
_geom_bond_atom_site_label_2
_geom_bond_distance
_geom_bond_site_symmetry_2
_geom_bond_publ_flag
K1 K1 2.85201(5) 1_554 n
K1 K1 2.85201(5) 1_556 n
K1 Mn1 4.07571(6) 1_555 n
K1 Mn1 4.07571(6) 1_556 n
K1 Mn1 4.07571(6) 2_555 n
K1 Mn1 4.07571(6) 2_556 n
K1 Mn1 4.07571(6) 3_555 n
K1 Mn1 4.07571(6) 3_556 n
K1 Mn1 4.07571(6) 4_555 n
K1 Mn1 4.07571(6) 4_556 n
K1 Mn1 3.55922(5) 101_445 n
K1 Mn1 3.55922(5) 102_545 n
K1 Mn1 3.55922(5) 103_555 n
K1 Mn1 3.55922(5) 104_455 n
K1 O1 3.31073(5) 101_445 n
K1 O1 3.31073(5) 102_545 n
K1 O1 3.31073(5) 103_555 n
K1 O1 3.31073(5) 104_455 n
K1 O2 2.852680(30) 1_555 n
K1 O2 2.852680(30) 1_556 n
K1 O2 2.852680(30) 2_555 n
K1 O2 2.852680(30) 2_556 n
K1 O2 2.852680(30) 3_555 n
K1 O2 2.852680(30) 3_556 n
K1 O2 2.852680(30) 4_555 n
K1 O2 2.852680(30) 4_556 n
K1 W 4.07571(6) 1_555 n
K1 W 4.07571(6) 1_556 n
K1 W 4.07571(6) 2_555 n
K1 W 4.07571(6) 2_556 n
K1 W 4.07571(6) 3_555 n
K1 W 4.07571(6) 3_556 n
K1 W 4.07571(6) 4_555 n
K1 W 4.07571(6) 4_556 n
K1 W 3.55922(5) 101_445 n
K1 W 3.55922(5) 102_545 n
K1 W 3.55922(5) 103_555 n
K1 W 3.55922(5) 104_455 n
Mn1 K1 4.07571(6) 1_554 n
Mn1 K1 4.07571(6) 1_555 n
Mn1 K1 3.55922(5) 101_554 n
Mn1 Mn1 2.85201(5) 1_554 n
Mn1 Mn1 2.85201(5) 1_556 n
Mn1 Mn1 2.90949(4) 103_554 n
Mn1 Mn1 2.90949(4) 103_555 n
Mn1 O1 1.898350(30) 1_555 n
Mn1 O1 1.884210(20) 102_544 n
Mn1 O1 1.884210(20) 102_545 n
Mn1 O2 1.922950(30) 1_555 n
Mn1 O2 1.938150(20) 103_554 n
Mn1 O2 1.938150(20) 103_555 n
Mn1 W 2.85201(5) 1_554 n
Mn1 W 2.85201(5) 1_556 n
Mn1 W 2.90949(4) 103_554 n
Mn1 W 2.90949(4) 103_555 n
O1 K1 3.31073(5) 101_554 n
O1 Mn1 1.898350(30) 1_555 n
O1 Mn1 1.884210(20) 104_554 n
O1 Mn1 1.884210(20) 104_555 n
O1 W 1.898350(30) 1_555 n
O1 W 1.884210(20) 104_554 n
O1 W 1.884210(20) 104_555 n
O2 K1 2.852680(30) 1_554 n
O2 K1 2.852680(30) 1_555 n
O2 Mn1 1.922950(30) 1_555 n
O2 Mn1 1.938150(20) 103_554 n
O2 Mn1 1.938150(20) 103_555 n
O2 W 1.922950(30) 1_555 n
O2 W 1.938150(20) 103_554 n
O2 W 1.938150(20) 103_555 n
W K1 4.07571(6) 1_554 n
W K1 4.07571(6) 1_555 n
W K1 3.55922(5) 101_554 n
W Mn1 2.85201(5) 1_554 n
W Mn1 2.85201(5) 1_556 n
W Mn1 2.90949(4) 103_554 n
W Mn1 2.90949(4) 103_555 n
W O1 1.898350(30) 1_555 n
W O1 1.884210(20) 102_544 n
W O1 1.884210(20) 102_545 n
W O2 1.922950(30) 1_555 n
W O2 1.938150(20) 103_554 n
W O2 1.938150(20) 103_555 n
W W 2.85201(5) 1_554 n
W W 2.85201(5) 1_556 n
W W 2.90949(4) 103_554 n
W W 2.90949(4) 103_555 n
